data_7032630
loop_
_publ_author_name
'M\;aczka, Miros\/law'
'Pietraszko, Adam'
'Macalik, Lucyna'
'Sieradzki, Adam'
'Trzmiel, Justyna'
'Pikul, Adam'

_publ_section_title
;
 Synthesis and order-disorder transition in a novel metal formate
 framework of [(CH3)2NH2]Na0.5Fe0.5(HCOO)3].
;
_journal_issue 45
_journal_name_full 'Dalton transactions (Cambridge, England : 2003)'
_journal_page_first 17075
_journal_page_last 17084
_journal_paper_doi 10.1039/c4dt02586e
_journal_volume 43
_journal_year 2014
_chemical_formula_sum 'C10 H22 Fe N2 Na O12'
_chemical_formula_weight 441.14
_chemical_name_systematic
;
  ?
;
_space_group_IT_number 148
_symmetry_cell_setting trigonal
_symmetry_space_group_name_Hall '-R 3'
_symmetry_space_group_name_H-M 'R -3 :H'
_atom_sites_solution_hydrogens geom
_atom_sites_solution_primary direct
_atom_sites_solution_secondary difmap
_audit_creation_method SHELXL-97
_cell_angle_alpha 90.00
_cell_angle_beta 90.00
_cell_angle_gamma 120.00
_cell_formula_units_Z 3
_cell_length_a 8.3570(12)
_cell_length_b 8.3570(12)
_cell_length_c 23.136(5)
_cell_measurement_temperature 293(2)
_cell_volume 1399.3(4)
_computing_cell_refinement 'CrysAlis v171.33.42'
_computing_data_collection 'CrysAlis v171.33.42'
_computing_data_reduction 'CrysAlis v171.33.42'
_computing_molecular_graphics 'Diamond 3.2'
_computing_structure_refinement 'SHELXL-97 (Sheldrick, 1997)'
_computing_structure_solution 'SHELXS-97 (Sheldrick, 1990)'
_diffrn_ambient_temperature 293(2)
_diffrn_measurement_device_type KM4CCD
_diffrn_measurement_method CCD
_diffrn_radiation_monochromator graphite
_diffrn_radiation_source 'fine-focus sealed tube'
_diffrn_radiation_type MoK\a
_diffrn_radiation_wavelength 0.71073
_diffrn_reflns_av_R_equivalents 0.0195
_diffrn_reflns_av_sigmaI/netI 0.0142
_diffrn_reflns_limit_h_max 11
_diffrn_reflns_limit_h_min -10
_diffrn_reflns_limit_k_max 11
_diffrn_reflns_limit_k_min -11
_diffrn_reflns_limit_l_max 31
_diffrn_reflns_limit_l_min -31
_diffrn_reflns_number 5672
_diffrn_reflns_theta_max 29.58
_diffrn_reflns_theta_min 4.51
_exptl_absorpt_coefficient_mu 0.893
_exptl_absorpt_correction_T_max 1.0414
_exptl_absorpt_correction_T_min 0.9535
_exptl_absorpt_correction_type analytical
_exptl_absorpt_process_details 'CrysAlis v171.33.42'
_exptl_crystal_colour yellow
_exptl_crystal_density_diffrn 1.570
_exptl_crystal_density_method 'not measured'
_exptl_crystal_description cubic
_exptl_crystal_F_000 687
_exptl_crystal_size_max 0.38
_exptl_crystal_size_mid 0.36
_exptl_crystal_size_min 0.24
_refine_ls_extinction_method none
_refine_ls_goodness_of_fit_ref 1.368
_refine_ls_hydrogen_treatment mixed
_refine_ls_matrix_type full
_refine_ls_number_parameters 67
_refine_ls_number_reflns 844
_refine_ls_number_restraints 4
_refine_ls_restrained_S_all 1.371
_refine_ls_R_factor_all 0.0269
_refine_ls_R_factor_gt 0.0237
_refine_ls_shift/su_max 0.058
_refine_ls_shift/su_mean 0.048
_refine_ls_structure_factor_coef Fsqd
_refine_ls_weighting_details 'calc w=1/[\s^2^(Fo^2^)+(0.0150P)^2^+0.6000P] where P=(Fo^2^+2Fc^2^)/3'
_refine_ls_weighting_scheme calc
_refine_ls_wR_factor_gt 0.0516
_refine_ls_wR_factor_ref 0.0520
_reflns_number_gt 772
_reflns_number_total 844
_reflns_threshold_expression >2sigma(I)
_cod_data_source_file c4dt02586e2.cif
_cod_data_source_block r-3
_cod_depositor_comments 'Adding full bibliography for 7032630--7032631.cif.'
_cod_original_sg_symbol_H-M 'R -3'
_cod_database_code 7032630

loop_
_symmetry_equiv_pos_as_xyz
'x, y, z'
'-y, x-y, z'
'-x+y, -x, z'
'x+2/3, y+1/3, z+1/3'
'-y+2/3, x-y+1/3, z+1/3'
'-x+y+2/3, -x+1/3, z+1/3'
'x+1/3, y+2/3, z+2/3'
'-y+1/3, x-y+2/3, z+2/3'
'-x+y+1/3, -x+2/3, z+2/3'
'-x, -y, -z'
'y, -x+y, -z'
'x-y, x, -z'
'-x+2/3, -y+1/3, -z+1/3'
'y+2/3, -x+y+1/3, -z+1/3'
'x-y+2/3, x+1/3, -z+1/3'
'-x+1/3, -y+2/3, -z+2/3'
'y+1/3, -x+y+2/3, -z+2/3'
'x-y+1/3, x+2/3, -z+2/3'

loop_
_atom_site_label
_atom_site_type_symbol
_atom_site_fract_x
_atom_site_fract_y
_atom_site_fract_z
_atom_site_U_iso_or_equiv
_atom_site_adp_type
_atom_site_occupancy
_atom_site_symmetry_multiplicity
_atom_site_calc_flag
_atom_site_refinement_flags
Na1 Na 0.3333 0.6667 0.6667 0.02664(8) Uani 1 6 d S
Fe1 Fe 0.6667 0.3333 0.8333 0.02508(3) Uani 1 6 d S
O1 O 0.46115(3) 0.31750(3) 0.783893(12) 0.03662(8) Uani 1 1 d .
C1 C 0.6667 0.3333 1.12885(4) 0.0602(3) Uani 1 3 d SD
C2 C 0.6667 0.3333 1.02411(5) 0.0969(5) Uani 1 3 d SD
N1 N 0.59216(13) 0.25217(13) 1.07392(5) 0.0451(3) Uani 0.33 1 d PD
O2 O 0.32529(4) 0.42806(4) 0.727524(15) 0.05867(11) Uani 1 1 d .
C0 C 0.45383(5) 0.44576(5) 0.756988(18) 0.03652(11) Uani 1 1 d .
H0 H 0.5596(7) 0.5687(7) 0.7625(2) 0.0729(18) Uiso 1 1 d .
H1 H 0.5591(10) 0.2269(10) 1.1379(3) 0.135(3) Uiso 1 1 d D
H2 H 0.5778(14) 0.2360(12) 1.0103(3) 0.178(5) Uiso 1 1 d D
H11 H 0.4812(13) 0.2368(18) 1.0698(7) 0.058(5) Uiso 0.33 1 d PD
H12 H 0.589(2) 0.1479(15) 1.0687(10) 0.113(7) Uiso 0.33 1 d PD

loop_
_atom_site_aniso_label
_atom_site_aniso_U_11
_atom_site_aniso_U_22
_atom_site_aniso_U_33
_atom_site_aniso_U_23
_atom_site_aniso_U_13
_atom_site_aniso_U_12
Na1 0.02748(10) 0.02748(10) 0.02497(15) 0.000 0.000 0.01374(5)
Fe1 0.02476(3) 0.02476(3) 0.02572(5) 0.000 0.000 0.01238(2)
O1 0.03457(10) 0.03470(10) 0.04071(14) 0.00232(10) -0.00754(10) 0.01739(7)
C1 0.0663(3) 0.0663(3) 0.0480(4) 0.000 0.000 0.03313(17)
C2 0.1225(7) 0.1225(7) 0.0456(5) 0.000 0.000 0.0612(3)
N1 0.0403(4) 0.0361(4) 0.0627(6) -0.0050(4) -0.0096(5) 0.0220(3)
O2 0.05355(13) 0.05677(14) 0.06507(19) 0.01365(14) -0.01887(14) 0.02711(10)
C0 0.03438(14) 0.03587(14) 0.04063(19) 0.00203(15) -0.00231(15) 0.01855(10)

loop_
_atom_type_symbol
_atom_type_description
_atom_type_scat_dispersion_real
_atom_type_scat_dispersion_imag
_atom_type_scat_source
C C 0.0033 0.0016 'International Tables Vol C Tables 4.2.6.8 and 6.1.1.4'
H H 0.0000 0.0000 'International Tables Vol C Tables 4.2.6.8 and 6.1.1.4'
N N 0.0061 0.0033 'International Tables Vol C Tables 4.2.6.8 and 6.1.1.4'
O O 0.0106 0.0060 'International Tables Vol C Tables 4.2.6.8 and 6.1.1.4'
Na Na 0.0362 0.0249 'International Tables Vol C Tables 4.2.6.8 and 6.1.1.4'
Fe Fe 0.3463 0.8444 'International Tables Vol C Tables 4.2.6.8 and 6.1.1.4'
